data_2210509
loop_
_publ_author_name
'Choi, Hong Dae'
'Seo, Pil Ja'
'Lee, Hee Kyung '
'Son, Byeng Wha'
'Lee, Uk'

_publ_section_title
;
 2-Methyl-3-methylsulfinyl-5-phenyl-1-benzofuran
;
_journal_coeditor_code BI2066
_journal_issue 10
_journal_name_full 'Acta Crystallographica Section E'
_journal_page_first o4480
_journal_page_last o4481
_journal_paper_doi 10.1107/S1600536806036270
_journal_volume 62
_journal_year 2006
_chemical_formula_iupac 'C16 H14 O2 S'
_chemical_formula_moiety 'C16 H14 O2 S'
_chemical_formula_sum 'C16 H14 O2 S'
_chemical_formula_weight 270.33
_chemical_name_systematic
;
2-Methyl-3-methylsulfinyl-5-phenyl-1-benzofuran
;
_space_group_IT_number 60
_symmetry_cell_setting orthorhombic
_symmetry_space_group_name_Hall '-P 2n 2ab'
_symmetry_space_group_name_H-M 'P b c n'
_atom_sites_solution_hydrogens geom
_atom_sites_solution_primary direct
_atom_sites_solution_secondary difmap
_audit_creation_method SHELXL-97
_cell_angle_alpha 90.00
_cell_angle_beta 90.00
_cell_angle_gamma 90.00
_cell_formula_units_Z 8
_cell_length_a 13.3780(10)
_cell_length_b 7.8668(6)
_cell_length_c 24.931(2)
_cell_measurement_reflns_used 6072
_cell_measurement_temperature 120(2)
_cell_measurement_theta_max 28.20
_cell_measurement_theta_min 2.59
_cell_volume 2623.8(4)
_computing_cell_refinement 'SAINT (Bruker, 1997)'
_computing_data_collection 'SMART (Bruker, 1997)'
_computing_data_reduction SAINT
_computing_molecular_graphics 'ORTEP-3 (Farrugia, 1997)'
_computing_publication_material SHELXL97
_computing_structure_refinement 'SHELXL97 (Sheldrick, 1997)'
_computing_structure_solution 'SHELXS97 (Sheldrick, 1997)'
_diffrn_ambient_temperature 120(2)
_diffrn_measured_fraction_theta_full 1.000
_diffrn_measured_fraction_theta_max 1.000
_diffrn_measurement_device_type 'Bruker SMART CCD'
_diffrn_measurement_method '\f and \w'
_diffrn_radiation_monochromator graphite
_diffrn_radiation_source 'fine-focus sealed tube'
_diffrn_radiation_type MoK\a
_diffrn_radiation_wavelength 0.71073
_diffrn_reflns_av_R_equivalents 0.0595
_diffrn_reflns_av_sigmaI/netI 0.0265
_diffrn_reflns_limit_h_max 17
_diffrn_reflns_limit_h_min -17
_diffrn_reflns_limit_k_max 10
_diffrn_reflns_limit_k_min -10
_diffrn_reflns_limit_l_max 31
_diffrn_reflns_limit_l_min -31
_diffrn_reflns_number 20982
_diffrn_reflns_theta_full 26.99
_diffrn_reflns_theta_max 26.99
_diffrn_reflns_theta_min 2.23
_diffrn_standards_number 0
_exptl_absorpt_coefficient_mu 0.241
_exptl_absorpt_correction_type none
_exptl_crystal_colour colourless
_exptl_crystal_density_diffrn 1.369
_exptl_crystal_density_method 'not measured'
_exptl_crystal_description block
_exptl_crystal_F_000 1136
_exptl_crystal_size_max 0.65
_exptl_crystal_size_mid 0.62
_exptl_crystal_size_min 0.60
_refine_diff_density_max 0.326
_refine_diff_density_min -0.367
_refine_ls_extinction_method none
_refine_ls_goodness_of_fit_ref 1.054
_refine_ls_hydrogen_treatment constr
_refine_ls_matrix_type full
_refine_ls_number_parameters 174
_refine_ls_number_reflns 2856
_refine_ls_number_restraints 0
_refine_ls_restrained_S_all 1.054
_refine_ls_R_factor_all 0.0404
_refine_ls_R_factor_gt 0.0352
_refine_ls_shift/su_max 0.001
_refine_ls_shift/su_mean 0.000
_refine_ls_structure_factor_coef Fsqd
_refine_ls_weighting_details 'calc w=1/[\s^2^(Fo^2^)+(0.051P)^2^+1.2873P] where P=(Fo^2^+2Fc^2^)/3'
_refine_ls_weighting_scheme calc
_refine_ls_wR_factor_gt 0.0956
_refine_ls_wR_factor_ref 0.1006
_reflns_number_gt 2480
_reflns_number_total 2856
_reflns_threshold_expression I>2\s(I)
_cod_data_source_file bi2066.cif
_cod_data_source_block I
_cod_database_code 2210509
_cod_database_fobs_code 2210509

loop_
_symmetry_equiv_pos_as_xyz
'x, y, z'
'-x+1/2, -y+1/2, z+1/2'
'x+1/2, -y+1/2, -z'
'-x, y, -z+1/2'
'-x, -y, -z'
'x-1/2, y-1/2, -z-1/2'
'-x-1/2, y-1/2, z'
'x, -y, z-1/2'

loop_
_atom_site_type_symbol
_atom_site_label
_atom_site_fract_x
_atom_site_fract_y
_atom_site_fract_z
_atom_site_U_iso_or_equiv
_atom_site_adp_type
_atom_site_calc_flag
_atom_site_refinement_flags
_atom_site_occupancy
S S 0.41906(3) 0.07598(4) 0.697606(14) 0.02243(12) Uani d . 1
O O1 0.39601(8) 0.09694(16) 0.54002(4) 0.0335(3) Uani d . 1
O O2 0.35137(8) 0.20356(14) 0.72339(4) 0.0305(3) Uani d . 1
C C1 0.38364(11) 0.06578(18) 0.62958(6) 0.0244(3) Uani d . 1
C C2 0.28317(11) 0.06108(18) 0.60789(6) 0.0244(3) Uani d . 1
C C3 0.18688(11) 0.05176(18) 0.62906(6) 0.0237(3) Uani d . 1
H H3 0.1773 0.0360 0.6657 0.028 Uiso calc R 1
C C4 0.10492(12) 0.06634(19) 0.59468(6) 0.0262(3) Uani d . 1
C C5 0.12202(13) 0.0821(2) 0.53908(6) 0.0363(4) Uani d . 1
H H5 0.0672 0.0888 0.5162 0.044 Uiso calc R 1
C C6 0.21704(13) 0.0881(3) 0.51713(7) 0.0399(4) Uani d . 1
H H6 0.2272 0.0964 0.4803 0.048 Uiso calc R 1
C C7 0.29586(12) 0.0810(2) 0.55273(6) 0.0310(3) Uani d . 1
C C8 0.44729(12) 0.0911(2) 0.58808(6) 0.0278(3) Uani d . 1
C C9 0.00169(11) 0.07246(18) 0.61693(6) 0.0248(3) Uani d . 1
C C10 -0.02210(11) -0.00883(19) 0.66516(6) 0.0267(3) Uani d . 1
H H10 0.0267 -0.0721 0.6827 0.032 Uiso calc R 1
C C11 -0.11702(12) 0.0028(2) 0.68744(6) 0.0313(3) Uani d . 1
H H11 -0.1314 -0.0538 0.7193 0.038 Uiso calc R 1
C C12 -0.19043(12) 0.0987(2) 0.66234(7) 0.0363(4) Uani d . 1
H H12 -0.2536 0.1092 0.6776 0.044 Uiso calc R 1
C C13 -0.16837(13) 0.1784(3) 0.61438(7) 0.0421(4) Uani d . 1
H H13 -0.2175 0.2414 0.5971 0.051 Uiso calc R 1
C C14 -0.07369(12) 0.1657(2) 0.59164(7) 0.0344(4) Uani d . 1
H H14 -0.0604 0.2199 0.5593 0.041 Uiso calc R 1
C C15 0.55685(12) 0.1191(2) 0.58439(7) 0.0335(4) Uani d . 1
H H15A 0.5874 0.0922 0.6182 0.050 Uiso calc R 1
H H15B 0.5697 0.2360 0.5757 0.050 Uiso calc R 1
H H15C 0.5842 0.0473 0.5569 0.050 Uiso calc R 1
C C16 0.37644(12) -0.12781(19) 0.71982(6) 0.0298(3) Uani d . 1
H H16A 0.3826 -0.1350 0.7581 0.045 Uiso calc R 1
H H16B 0.4162 -0.2152 0.7034 0.045 Uiso calc R 1
H H16C 0.3077 -0.1426 0.7098 0.045 Uiso calc R 1

loop_
_atom_site_aniso_label
_atom_site_aniso_U_11
_atom_site_aniso_U_22
_atom_site_aniso_U_33
_atom_site_aniso_U_12
_atom_site_aniso_U_13
_atom_site_aniso_U_23
S 0.02106(19) 0.0242(2) 0.0221(2) -0.00046(12) -0.00186(13) -0.00176(13)
O1 0.0298(6) 0.0482(7) 0.0224(5) -0.0018(5) 0.0037(4) -0.0011(5)
O2 0.0366(6) 0.0282(5) 0.0267(5) 0.0052(5) 0.0007(4) -0.0071(4)
C1 0.0241(7) 0.0261(7) 0.0228(7) 0.0022(6) -0.0006(6) -0.0029(5)
C2 0.0270(7) 0.0256(7) 0.0207(7) 0.0008(6) -0.0022(6) -0.0026(5)
C3 0.0264(7) 0.0242(7) 0.0205(6) 0.0013(6) -0.0007(6) -0.0010(5)
C4 0.0283(7) 0.0268(7) 0.0234(7) -0.0029(6) -0.0029(6) 0.0005(6)
C5 0.0320(8) 0.0537(10) 0.0232(8) -0.0051(7) -0.0077(7) 0.0026(7)
C6 0.0386(9) 0.0622(12) 0.0189(7) -0.0054(8) -0.0015(6) 0.0023(7)
C7 0.0287(8) 0.0400(9) 0.0243(7) -0.0019(6) 0.0022(6) -0.0024(6)
C8 0.0287(8) 0.0299(8) 0.0249(7) 0.0021(6) 0.0009(6) -0.0034(6)
C9 0.0253(7) 0.0236(7) 0.0255(7) -0.0033(6) -0.0052(6) -0.0006(5)
C10 0.0285(7) 0.0236(7) 0.0280(7) -0.0005(6) -0.0050(6) 0.0026(6)
C11 0.0327(8) 0.0318(8) 0.0296(7) -0.0052(7) -0.0005(6) 0.0048(6)
C12 0.0245(8) 0.0450(10) 0.0394(9) -0.0019(7) -0.0009(7) 0.0045(7)
C13 0.0278(8) 0.0541(11) 0.0443(10) 0.0054(8) -0.0077(7) 0.0171(8)
C14 0.0296(8) 0.0421(9) 0.0315(8) -0.0023(7) -0.0049(6) 0.0134(7)
C15 0.0271(8) 0.0394(9) 0.0340(8) -0.0007(7) 0.0073(7) -0.0038(7)
C16 0.0322(8) 0.0258(7) 0.0314(8) -0.0034(6) -0.0030(6) 0.0030(6)

loop_
_atom_type_symbol
_atom_type_description
_atom_type_scat_dispersion_real
_atom_type_scat_dispersion_imag
_atom_type_scat_source
C C 0.0033 0.0016 'International Tables Vol C Tables 4.2.6.8 and 6.1.1.4'
H H 0.0000 0.0000 'International Tables Vol C Tables 4.2.6.8 and 6.1.1.4'
O O 0.0106 0.0060 'International Tables Vol C Tables 4.2.6.8 and 6.1.1.4'
S S 0.1246 0.1234 'International Tables Vol C Tables 4.2.6.8 and 6.1.1.4'

loop_
_geom_angle_atom_site_label_1
_geom_angle_atom_site_label_2
_geom_angle_atom_site_label_3
_geom_angle
O2 S C1 106.32(6)
O2 S C16 105.96(7)
C1 S C16 99.87(7)
C8 O1 C7 106.20(10)
C8 C1 C2 107.60(10)
C8 C1 S 124.00(10)
C2 C1 S 127.60(10)
C3 C2 C7 119.50(10)
C3 C2 C1 135.80(10)
C7 C2 C1 104.60(10)
C2 C3 C4 119.30(10)
C2 C3 H3 120.4
C4 C3 H3 120.4
C3 C4 C5 118.90(10)
C3 C4 C9 120.20(10)
C5 C4 C9 120.90(10)
C6 C5 C4 122.7(2)
C6 C5 H5 118.6
C4 C5 H5 118.6
C7 C6 C5 116.5(2)
C7 C6 H6 121.8
C5 C6 H6 121.8
C6 C7 O1 126.10(10)
C6 C7 C2 123.1(2)
O1 C7 C2 110.80(10)
C1 C8 O1 110.80(10)
C1 C8 C15 133.6(2)
O1 C8 C15 115.60(10)
C14 C9 C10 117.60(10)
C14 C9 C4 121.20(10)
C10 C9 C4 121.10(10)
C11 C10 C9 121.40(10)
C11 C10 H10 119.3
C9 C10 H10 119.3
C12 C11 C10 120.2(2)
C12 C11 H11 119.9
C10 C11 H11 119.9
C13 C12 C11 119.1(2)
C13 C12 H12 120.5
C11 C12 H12 120.5
C12 C13 C14 121.0(2)
C12 C13 H13 119.5
C14 C13 H13 119.5
C13 C14 C9 120.7(2)
C13 C14 H14 119.6
C9 C14 H14 119.6
C8 C15 H15A 109.5
C8 C15 H15B 109.5
H15A C15 H15B 109.5
C8 C15 H15C 109.5
H15A C15 H15C 109.5
H15B C15 H15C 109.5
S C16 H16A 109.5
S C16 H16B 109.5
H16A C16 H16B 109.5
S C16 H16C 109.5
H16A C16 H16C 109.5
H16B C16 H16C 109.5

loop_
_geom_bond_atom_site_label_1
_geom_bond_atom_site_label_2
_geom_bond_distance
S O2 1.4970(10)
S C1 1.763(2)
S C16 1.789(2)
O1 C8 1.382(2)
O1 C7 1.383(2)
C1 C8 1.355(2)
C1 C2 1.449(2)
C2 C3 1.394(2)
C2 C7 1.395(2)
C3 C4 1.396(2)
C3 H3 0.930
C4 C5 1.411(2)
C4 C9 1.489(2)
C5 C6 1.385(2)
C5 H5 0.930
C6 C7 1.379(2)
C6 H6 0.930
C8 C15 1.485(2)
C9 C14 1.397(2)
C9 C10 1.399(2)
C10 C11 1.389(2)
C10 H10 0.930
C11 C12 1.387(2)
C11 H11 0.930
C12 C13 1.382(2)
C12 H12 0.930
C13 C14 1.391(2)
C13 H13 0.930
C14 H14 0.930
C15 H15A 0.960
C15 H15B 0.960
C15 H15C 0.960
C16 H16A 0.960
C16 H16B 0.960
C16 H16C 0.960

loop_
_geom_torsion_atom_site_label_1
_geom_torsion_atom_site_label_2
_geom_torsion_atom_site_label_3
_geom_torsion_atom_site_label_4
_geom_torsion
O2 S C1 C8 124.70(10)
C16 S C1 C8 -125.30(10)
O2 S C1 C2 -43.2(2)
C16 S C1 C2 66.80(10)
C8 C1 C2 C3 -174.4(2)
S C1 C2 C3 -5.0(3)
C8 C1 C2 C7 1.3(2)
S C1 C2 C7 170.80(10)
C7 C2 C3 C4 -1.4(2)
C1 C2 C3 C4 173.9(2)
C2 C3 C4 C5 3.0(2)
C2 C3 C4 C9 -174.50(10)
C3 C4 C5 C6 -1.7(3)
C9 C4 C5 C6 175.7(2)
C4 C5 C6 C7 -1.2(3)
C5 C6 C7 O1 -175.2(2)
C5 C6 C7 C2 2.9(3)
C8 O1 C7 C6 176.9(2)
C8 O1 C7 C2 -1.4(2)
C3 C2 C7 C6 -1.7(3)
C1 C2 C7 C6 -178.3(2)
C3 C2 C7 O1 176.70(10)
C2 C1 C8 O1 -2.3(2)
S C1 C8 O1 -172.20(10)
C2 C1 C8 C15 175.1(2)
S C1 C8 C15 5.2(3)
C7 O1 C8 C1 2.3(2)
C7 O1 C8 C15 -175.60(10)
C3 C4 C9 C14 147.9(2)
C5 C4 C9 C14 -29.5(2)
C3 C4 C9 C10 -29.3(2)
C5 C4 C9 C10 153.4(2)
C14 C9 C10 C11 -0.3(2)
C4 C9 C10 C11 177.00(10)
C9 C10 C11 C12 -1.0(2)
C10 C11 C12 C13 1.6(3)
C11 C12 C13 C14 -1.0(3)
C12 C13 C14 C9 -0.3(3)
C10 C9 C14 C13 0.9(2)
C4 C9 C14 C13 -176.4(2)

loop_
_cod_related_entry_id
_cod_related_entry_database
_cod_related_entry_code
1 ChemSpider 21127348
